data_9011271
loop_
_publ_author_name
'Edstrom, K.'
'Thomas, J. O.'
'Farrington, G. C.'

_publ_section_title
;Structural aspects of the Na+ -> Cd2+ ion-exchange process in Na+
 beta-alumina Locality: synthetic Sample: y = .21 Note: anisoB's from ICSD
;
_journal_issue 5
_journal_name_full 'Acta Crystallographica, Section B'
_journal_page_first 635
_journal_page_last 643
_journal_paper_doi 10.1107/S0108768191003075
_journal_volume 47
_journal_year 1991
_chemical_compound_source Synthetic
_chemical_formula_sum 'Al11 Cd0.105 Na1.008 O17.111'
_chemical_name_mineral Diaoyudaoite
_space_group_IT_number 194
_symmetry_space_group_name_Hall '-P 6c 2c'
_symmetry_space_group_name_H-M 'P 63/m m c'
_cell_angle_alpha 90
_cell_angle_beta 90
_cell_angle_gamma 120
_cell_length_a 5.5921
_cell_length_b 5.5921
_cell_length_c 22.526
_cell_formula_units_Z 2
_cell_volume 610.049
_database_code_amcsd 0009849
_exptl_crystal_density_diffrn 3.297
_cod_original_formula_sum 'Na1.008 Cd.105 Al11 O17.111'
_cod_database_code 9011271

loop_
_space_group_symop_operation_xyz
x,y,z
-x,-x+y,1/2+z
x,x-y,1/2-z
-x+y,-x,1/2-z
x-y,x,1/2+z
-y,-x,z
y,x,-z
y,-x+y,-z
-y,x-y,z
x-y,-y,1/2+z
-x+y,y,1/2-z
x,y,1/2-z
-x,-y,1/2+z
x,x-y,z
-x,-x+y,-z
x-y,x,-z
-x+y,-x,z
y,x,1/2+z
-y,-x,1/2-z
-y,x-y,1/2-z
y,-x+y,1/2+z
-x+y,y,z
x-y,-y,-z
-x,-y,-z

loop_
_atom_site_aniso_label
_atom_site_aniso_U_11
_atom_site_aniso_U_22
_atom_site_aniso_U_33
_atom_site_aniso_U_12
_atom_site_aniso_U_13
_atom_site_aniso_U_23
Na1 0.15494 0.15494 0.04062 0.07747 0.00000 0.00000
Na2 0.15898 0.15898 0.01003 -0.04753 0.00000 0.00000
CdB 0.18928 0.18928 0.03162 -0.08127 0.00000 0.00000
Al1 0.00479 0.00390 0.00566 0.00195 0.00011 0.00017
Al2 0.00378 0.00378 0.00411 0.00189 0.00000 0.00000
Al3 0.00699 0.00699 0.00437 0.00349 0.00000 0.00000
Al4 0.00443 0.00443 0.00437 0.00221 0.00000 0.00000
Al5 0.00479 0.00390 0.00566 0.00195 0.00011 0.00017
O1 0.00587 0.00368 0.00514 0.00184 -0.00011 -0.00017
O2 0.00467 0.00467 0.00848 0.00181 0.00028 -0.00028
O3 0.00570 0.00570 0.00386 0.00285 0.00000 0.00000
O4 0.00421 0.00421 0.00591 0.00210 0.00000 0.00000
O5 0.05953 0.05953 0.00411 0.02976 0.00000 0.00000

loop_
_atom_site_label
_atom_site_fract_x
_atom_site_fract_y
_atom_site_fract_z
_atom_site_occupancy
_atom_site_U_iso_or_equiv
Na1 0.66667 0.33333 0.25000 0.72300 ?
Na2 0.89702 -0.89702 0.25000 0.09500 ?
CdB 0.78763 -0.78763 0.25000 0.03500 ?
Al1 -0.16771 -0.33542 0.10643 0.96300 0.00480
Al2 0.33333 0.66667 0.02479 1.00000 0.00390
Al3 0.33333 0.66667 0.17564 1.00000 0.00610
Al4 0.00000 0.00000 0.00000 1.00000 0.00440
Al5 -0.16365 -0.32730 0.17496 0.03700 0.00550
O1 0.15730 0.31460 0.04999 1.00000 0.00490
O2 0.50311 0.49689 0.14640 1.00000 0.00590
O3 0.66667 0.33333 0.05545 1.00000 0.00520
O4 0.00000 0.00000 0.14223 1.00000 0.00480
O5 0.33333 0.66667 0.25000 1.00000 ?
O6 0.83333 0.16667 0.25000 0.03700 0.00300

loop_
_cod_related_entry_id
_cod_related_entry_database
_cod_related_entry_code
1 AMCSD 0009849
